data_1521537
loop_
_publ_author_name
'Luedecke, J.'
'Schneider, M.'
'van Smaalen, S.'

_publ_section_title
;
 Independent q and 2q distortions in the incommensurately modulated
 low-temperature structure of Ni Ta2 Se7
;
_journal_name_full 'Journal of Solid State Chemistry'
_journal_page_first 152
_journal_page_last 157
_journal_volume 153
_journal_year 2000
_chemical_formula_sum 'Nb0.02 Ni Se7 Ta1.98'
_chemical_name_systematic 'Ni (Ta1.98 Nb0.02) Se7'
_space_group_IT_number 12
_symmetry_space_group_name_Hall '-C 2y'
_symmetry_space_group_name_H-M 'C 1 2/m 1'
_cell_angle_alpha 90
_cell_angle_beta 108.95
_cell_angle_gamma 90
_cell_formula_units_Z 4
_cell_length_a 13.807
_cell_length_b 3.483
_cell_length_c 18.564
_cell_volume 844.354
_citation_journal_id_ASTM JSSCBI
_cod_data_source_file Luedecke_JSSCBI_2000_1945.cif
_cod_data_source_block Nb0.02Ni1Se7Ta1.98
_cod_original_cell_volume 844.3543
_cod_original_formula_sum 'Nb0.02 Ni1 Se7 Ta1.98'
_cod_database_code 1521537

loop_
_symmetry_equiv_pos_as_xyz
x,y,z
-x,y,-z
-x,-y,-z
x,-y,z
x+1/2,y+1/2,z
-x+1/2,y+1/2,-z
-x+1/2,-y+1/2,-z
x+1/2,-y+1/2,z

loop_
_atom_site_label
_atom_site_type_symbol
_atom_site_fract_x
_atom_site_fract_y
_atom_site_fract_z
_atom_site_occupancy
_atom_site_U_iso_or_equiv
Se2 Se-2 0.06115 0.5 0.29486 1 0.0
Se7 Se-2 0.25881 0 0.29996 1 0.0
Ta2 Ta+5 0.22905 0 0.08986 0.99 0.0
Nb2 Nb+5 0.22905 0 0.08986 0.01 0.0
Se3 Se-2 0.08074 0 0.13693 1 0.0
Se5 Se-2 0.01887 0.5 0.41832 1 0.0
Se4 Se-2 0.34644 0.5 0.17386 1 0.0
Ni1 Ni+4 0.18927 0.5 0.2089 1 0.0
Se1 Se-2 0.36646 0 0.01299 1 0.0
Se6 Se-2 0.30108 0.5 0.4466 1 0.0
Ta1 Ta+5 0.15067 0 0.39914 0.99 0.0
Nb1 Nb+5 0.15067 0 0.39914 0.01 0.0
